data_2241598
loop_
_publ_author_name
'Suchetan, P. A.'
'Suneetha, V.'
'Naveen, S.'
'Lokanath, N. K.'
'Krishna Murthy, P.'

_publ_section_title
;
 Comparison of the crystal structures of methyl
 4-bromo-2-(methoxymethoxy)benzoate and 4-bromo-3-(methoxymethoxy)benzoic
 acid
;
_journal_issue 4
_journal_name_full 'Acta Crystallographica Section E'
_journal_page_first 477
_journal_page_last 481
_journal_paper_doi 10.1107/S2056989016003777
_journal_volume 72
_journal_year 2016
_chemical_formula_iupac 'C9 H9 Br O4'
_chemical_formula_moiety 'C9 H9 Br O4'
_chemical_formula_sum 'C9 H9 Br O4'
_chemical_formula_weight 261.07
_chemical_melting_point 433
_chemical_name_systematic
;
4-Bromo-3-(methoxymethoxy)benzoic acid
;
_space_group_IT_number 2
_symmetry_cell_setting triclinic
_symmetry_space_group_name_Hall '-P 1'
_symmetry_space_group_name_H-M 'P -1'
_atom_sites_solution_hydrogens geom
_atom_sites_solution_primary direct
_atom_sites_solution_secondary difmap
_audit_creation_method SHELXL-97
_cell_angle_alpha 73.6350(10)
_cell_angle_beta 77.6640(10)
_cell_angle_gamma 69.5770(10)
_cell_formula_units_Z 4
_cell_length_a 7.7211(3)
_cell_length_b 9.6881(4)
_cell_length_c 14.2627(6)
_cell_measurement_reflns_used 123
_cell_measurement_temperature 173(2)
_cell_measurement_theta_max 64.4
_cell_measurement_theta_min 3.3
_cell_volume 951.40(7)
_computing_cell_refinement
;
APEX2 and SAINT-Plus (Bruker, 2009)
;
_computing_data_collection
;
APEX2 (Bruker, 2009)
;
_computing_data_reduction
;
SAINT-Plus and XPREP (Bruker, 2009)
;
_computing_molecular_graphics
;
Mercury (Macrae <i>et al.</i>,  2008)
;
_computing_publication_material
;
SHELXL97 (Sheldrick, 2008)
;
_computing_structure_refinement
;
SHELXL97 (Sheldrick, 2008)
;
_computing_structure_solution 'SHELXS97 (Sheldrick, 20008)'
_diffrn_ambient_temperature 173(2)
_diffrn_measured_fraction_theta_full 0.950
_diffrn_measured_fraction_theta_max 0.950
_diffrn_measurement_device_type 'Bruker APEXII'
_diffrn_measurement_method 'phi and \f scans'
_diffrn_radiation_monochromator graphite
_diffrn_radiation_source 'fine-focus sealed tube'
_diffrn_radiation_type CuK\a
_diffrn_radiation_wavelength 1.54178
_diffrn_reflns_av_R_equivalents 0.0401
_diffrn_reflns_av_sigmaI/netI 0.0364
_diffrn_reflns_limit_h_max 8
_diffrn_reflns_limit_h_min -8
_diffrn_reflns_limit_k_max 11
_diffrn_reflns_limit_k_min -11
_diffrn_reflns_limit_l_max 16
_diffrn_reflns_limit_l_min -15
_diffrn_reflns_number 11112
_diffrn_reflns_theta_full 64.40
_diffrn_reflns_theta_max 64.40
_diffrn_reflns_theta_min 3.26
_exptl_absorpt_coefficient_mu 5.815
_exptl_absorpt_correction_T_max 0.278
_exptl_absorpt_correction_T_min 0.245
_exptl_absorpt_correction_type multi-scan
_exptl_absorpt_process_details
;
(SADABS; Bruker, 2009)
;
_exptl_crystal_colour Colourless
_exptl_crystal_density_diffrn 1.823
_exptl_crystal_density_method 'not measured'
_exptl_crystal_description Prism
_exptl_crystal_F_000 520
_exptl_crystal_size_max 0.28
_exptl_crystal_size_mid 0.25
_exptl_crystal_size_min 0.22
_refine_diff_density_max 0.672
_refine_diff_density_min -1.076
_refine_ls_extinction_method none
_refine_ls_goodness_of_fit_ref 1.094
_refine_ls_hydrogen_treatment mixed
_refine_ls_matrix_type full
_refine_ls_number_parameters 261
_refine_ls_number_reflns 3031
_refine_ls_number_restraints 2
_refine_ls_restrained_S_all 1.093
_refine_ls_R_factor_all 0.0401
_refine_ls_R_factor_gt 0.0390
_refine_ls_shift/su_max 0.001
_refine_ls_shift/su_mean 0.000
_refine_ls_structure_factor_coef Fsqd
_refine_ls_weighting_details 'calc w=1/[\s^2^(Fo^2^)+(0.0844P)^2^+0.9411P] where P=(Fo^2^+2Fc^2^)/3'
_refine_ls_weighting_scheme calc
_refine_ls_wR_factor_gt 0.1184
_refine_ls_wR_factor_ref 0.1203
_reflns_number_gt 2930
_reflns_number_total 3031
_reflns_threshold_expression >2\s(I)
_cod_data_source_file su5284sup1.cif
_cod_data_source_block II
_cod_database_code 2241598

loop_
_symmetry_equiv_pos_as_xyz
'x, y, z'
'-x, -y, -z'

loop_
_atom_site_type_symbol
_atom_site_label
_atom_site_fract_x
_atom_site_fract_y
_atom_site_fract_z
_atom_site_U_iso_or_equiv
_atom_site_adp_type
_atom_site_calc_flag
_atom_site_refinement_flags
_atom_site_occupancy
_atom_site_symmetry_multiplicity
Br Br1B -0.40349(5) 1.06722(4) 0.30367(2) 0.01682(17) Uani d . 1 1
Br Br1A 1.35506(5) 0.17904(4) 0.90000(2) 0.01972(17) Uani d . 1 1
O O3B -0.0105(3) 1.0670(3) 0.23290(16) 0.0159(5) Uani d . 1 1
O O3A 0.9612(3) 0.1908(2) 0.96819(15) 0.0164(5) Uani d . 1 1
O O4B 0.2558(3) 1.1441(2) 0.20751(16) 0.0204(5) Uani d . 1 1
O O4A 0.6543(3) 0.3227(3) 1.02268(16) 0.0223(5) Uani d . 1 1
O O1A 0.5360(3) 0.4837(3) 0.70491(16) 0.0210(5) Uani d . 1 1
O O2A 0.7281(3) 0.5390(3) 0.56876(16) 0.0184(5) Uani d D 1 1
O O1B 0.4376(3) 0.7142(3) 0.47778(18) 0.0219(5) Uani d . 1 1
O O2B 0.2466(4) 0.6594(3) 0.61509(17) 0.0220(5) Uani d D 1 1
C C4A 0.8598(4) 0.3942(3) 0.7147(2) 0.0113(6) Uani d . 1 1
C C7B 0.2753(5) 0.7246(3) 0.5251(2) 0.0141(6) Uani d . 1 1
C C4B 0.1108(5) 0.8140(3) 0.4734(2) 0.0138(7) Uani d . 1 1
C C2A 0.9761(5) 0.2599(3) 0.8698(2) 0.0135(6) Uani d . 1 1
C C7A 0.6971(5) 0.4759(3) 0.6597(2) 0.0125(6) Uani d . 1 1
C C5A 1.0392(5) 0.3920(3) 0.6689(2) 0.0150(7) Uani d . 1 1
H H5A 1.0601 0.4358 0.6006 0.018 Uiso calc R 1 1
C C3A 0.8282(5) 0.3270(3) 0.8147(2) 0.0134(6) Uani d . 1 1
H H3A 0.7058 0.3274 0.8447 0.016 Uiso calc R 1 1
C C3B 0.1349(5) 0.9014(3) 0.3777(2) 0.0127(6) Uani d . 1 1
H H3B 0.2555 0.9065 0.3476 0.015 Uiso calc R 1 1
C C2B -0.0179(5) 0.9803(3) 0.3272(2) 0.0133(7) Uani d . 1 1
C C5B -0.0660(5) 0.8083(3) 0.5191(2) 0.0153(7) Uani d . 1 1
H H5B -0.0822 0.7511 0.5846 0.018 Uiso calc R 1 1
C C6B -0.2167(5) 0.8863(3) 0.4684(2) 0.0153(7) Uani d . 1 1
H H6B -0.3375 0.8823 0.4987 0.018 Uiso calc R 1 1
C C1B -0.1937(5) 0.9706(3) 0.3735(2) 0.0148(7) Uani d . 1 1
C C6A 1.1867(5) 0.3251(3) 0.7243(2) 0.0155(7) Uani d . 1 1
H H6A 1.3099 0.3221 0.6942 0.019 Uiso calc R 1 1
C C9A 0.7006(6) 0.3967(4) 1.0828(3) 0.0285(8) Uani d . 1 1
H H9A1 0.7188 0.3296 1.1481 0.043 Uiso calc R 1 1
H H9A2 0.5993 0.4899 1.0894 0.043 Uiso calc R 1 1
H H9A3 0.8157 0.4213 1.0522 0.043 Uiso calc R 1 1
C C8A 0.7818(5) 0.1825(4) 1.0171(2) 0.0174(7) Uani d . 1 1
H H8A1 0.7332 0.1324 0.9816 0.021 Uiso calc R 1 1
H H8A2 0.7952 0.1192 1.0847 0.021 Uiso calc R 1 1
C C8B 0.1691(5) 1.0616(4) 0.1787(2) 0.0154(7) Uani d . 1 1
H H8B1 0.2491 0.9549 0.1876 0.018 Uiso calc R 1 1
H H8B2 0.1561 1.1016 0.1077 0.018 Uiso calc R 1 1
C C1A 1.1533(5) 0.2628(3) 0.8237(2) 0.0155(7) Uani d . 1 1
C C9B 0.1791(6) 1.3037(4) 0.1746(3) 0.0292(8) Uani d . 1 1
H H9B1 0.1718 1.3290 0.1037 0.044 Uiso calc R 1 1
H H9B2 0.2588 1.3541 0.1875 0.044 Uiso calc R 1 1
H H9B3 0.0539 1.3378 0.2100 0.044 Uiso calc R 1 1
H H2A 0.634(6) 0.593(5) 0.541(3) 0.035 Uiso d D 1 1
H H2B 0.330(6) 0.612(5) 0.650(3) 0.035 Uiso d D 1 1

loop_
_atom_site_aniso_label
_atom_site_aniso_U_11
_atom_site_aniso_U_22
_atom_site_aniso_U_33
_atom_site_aniso_U_12
_atom_site_aniso_U_13
_atom_site_aniso_U_23
Br1B 0.0115(3) 0.0212(2) 0.0153(2) -0.00265(17) -0.00350(16) -0.00218(16)
Br1A 0.0121(3) 0.0260(2) 0.0181(2) -0.00483(17) -0.00408(16) -0.00011(16)
O3B 0.0121(12) 0.0222(11) 0.0109(11) -0.0052(10) -0.0023(9) 0.0005(9)
O3A 0.0138(12) 0.0219(12) 0.0085(10) -0.0029(10) -0.0007(9) 0.0005(9)
O4B 0.0222(13) 0.0189(11) 0.0203(12) -0.0083(10) -0.0063(9) 0.0003(9)
O4A 0.0164(13) 0.0267(12) 0.0164(11) 0.0021(10) -0.0016(9) -0.0052(9)
O1A 0.0144(14) 0.0289(12) 0.0159(11) -0.0062(11) -0.0022(9) 0.0004(9)
O2A 0.0200(13) 0.0212(11) 0.0105(11) -0.0058(10) -0.0034(9) 0.0023(9)
O1B 0.0158(13) 0.0243(12) 0.0233(12) -0.0044(10) -0.0052(10) -0.0018(10)
O2B 0.0237(14) 0.0244(12) 0.0149(12) -0.0091(11) -0.0088(10) 0.0067(9)
C4A 0.0135(17) 0.0104(13) 0.0110(14) -0.0045(12) -0.0002(12) -0.0042(11)
C7B 0.0193(18) 0.0122(14) 0.0120(15) -0.0055(13) -0.0022(12) -0.0036(11)
C4B 0.0182(18) 0.0120(14) 0.0125(15) -0.0053(13) -0.0016(12) -0.0042(11)
C2A 0.0177(18) 0.0124(14) 0.0092(15) -0.0037(13) -0.0008(12) -0.0022(12)
C7A 0.0156(17) 0.0110(14) 0.0125(15) -0.0046(12) -0.0007(12) -0.0053(11)
C5A 0.0194(18) 0.0115(14) 0.0113(14) -0.0028(13) 0.0009(12) -0.0027(11)
C3A 0.0137(17) 0.0145(14) 0.0130(15) -0.0063(13) -0.0002(12) -0.0032(12)
C3B 0.0108(16) 0.0137(14) 0.0137(15) -0.0039(12) -0.0006(12) -0.0038(12)
C2B 0.0173(18) 0.0143(14) 0.0096(15) -0.0066(13) -0.0016(12) -0.0025(11)
C5B 0.0214(18) 0.0152(14) 0.0102(14) -0.0073(13) -0.0012(12) -0.0025(11)
C6B 0.0153(18) 0.0180(15) 0.0151(15) -0.0067(13) 0.0005(12) -0.0073(12)
C1B 0.0169(18) 0.0116(14) 0.0166(16) -0.0022(13) -0.0034(13) -0.0061(12)
C6A 0.0147(18) 0.0166(15) 0.0161(15) -0.0076(13) 0.0015(13) -0.0044(12)
C9A 0.033(2) 0.0260(18) 0.0227(18) -0.0002(16) -0.0086(15) -0.0083(14)
C8A 0.0133(18) 0.0233(16) 0.0134(15) -0.0059(14) -0.0005(12) -0.0013(12)
C8B 0.0127(17) 0.0217(16) 0.0125(15) -0.0066(13) -0.0011(12) -0.0038(12)
C1A 0.0160(18) 0.0133(14) 0.0158(16) -0.0020(13) -0.0020(13) -0.0041(12)
C9B 0.037(2) 0.0185(16) 0.033(2) -0.0084(16) -0.0077(16) -0.0052(14)

loop_
_atom_type_symbol
_atom_type_description
_atom_type_scat_dispersion_real
_atom_type_scat_dispersion_imag
_atom_type_scat_source
C C 0.0181 0.0091 'International Tables Vol C Tables 4.2.6.8 and 6.1.1.4'
H H 0.0000 0.0000 'International Tables Vol C Tables 4.2.6.8 and 6.1.1.4'
O O 0.0492 0.0322 'International Tables Vol C Tables 4.2.6.8 and 6.1.1.4'
Br Br -0.6763 1.2805 'International Tables Vol C Tables 4.2.6.8 and 6.1.1.4'

loop_
_geom_angle_atom_site_label_1
_geom_angle_atom_site_label_2
_geom_angle_atom_site_label_3
_geom_angle
C2B O3B C8B 117.7(2)
C2A O3A C8A 118.1(2)
C8B O4B C9B 113.7(3)
C8A O4A C9A 113.3(3)
C7A O2A H2A 116(3)
C7B O2B H2B 124(4)
C5A C4A C3A 120.9(3)
C5A C4A C7A 120.5(3)
C3A C4A C7A 118.5(3)
O2B C7B O1B 123.3(3)
O2B C7B C4B 117.5(3)
O1B C7B C4B 119.1(3)
C5B C4B C3B 120.6(3)
C5B C4B C7B 119.9(3)
C3B C4B C7B 119.4(3)
O3A C2A C3A 124.7(3)
O3A C2A C1A 116.6(3)
C3A C2A C1A 118.6(3)
O1A C7A O2A 123.3(3)
O1A C7A C4A 118.9(3)
O2A C7A C4A 117.8(3)
C6A C5A C4A 119.2(3)
C6A C5A H5A 120.4
C4A C5A H5A 120.4
C2A C3A C4A 119.8(3)
C2A C3A H3A 120.1
C4A C3A H3A 120.1
C2B C3B C4B 119.7(3)
C2B C3B H3B 120.1
C4B C3B H3B 120.1
O3B C2B C3B 124.8(3)
O3B C2B C1B 116.4(3)
C3B C2B C1B 118.8(3)
C6B C5B C4B 119.3(3)
C6B C5B H5B 120.4
C4B C5B H5B 120.4
C5B C6B C1B 120.4(3)
C5B C6B H6B 119.8
C1B C6B H6B 119.8
C6B C1B C2B 121.2(3)
C6B C1B Br1B 118.9(3)
C2B C1B Br1B 119.9(2)
C1A C6A C5A 119.5(3)
C1A C6A H6A 120.2
C5A C6A H6A 120.2
O4A C9A H9A1 109.5
O4A C9A H9A2 109.5
H9A1 C9A H9A2 109.5
O4A C9A H9A3 109.5
H9A1 C9A H9A3 109.5
H9A2 C9A H9A3 109.5
O4A C8A O3A 113.1(3)
O4A C8A H8A1 109.0
O3A C8A H8A1 109.0
O4A C8A H8A2 109.0
O3A C8A H8A2 109.0
H8A1 C8A H8A2 107.8
O4B C8B O3B 113.0(3)
O4B C8B H8B1 109.0
O3B C8B H8B1 109.0
O4B C8B H8B2 109.0
O3B C8B H8B2 109.0
H8B1 C8B H8B2 107.8
C6A C1A C2A 122.0(3)
C6A C1A Br1A 119.1(3)
C2A C1A Br1A 119.0(2)
O4B C9B H9B1 109.5
O4B C9B H9B2 109.5
H9B1 C9B H9B2 109.5
O4B C9B H9B3 109.5
H9B1 C9B H9B3 109.5
H9B2 C9B H9B3 109.5

loop_
_geom_bond_atom_site_label_1
_geom_bond_atom_site_label_2
_geom_bond_distance
Br1B C1B 1.897(3)
Br1A C1A 1.901(3)
O3B C2B 1.371(4)
O3B C8B 1.428(4)
O3A C2A 1.374(4)
O3A C8A 1.430(4)
O4B C8B 1.390(4)
O4B C9B 1.426(4)
O4A C8A 1.383(4)
O4A C9A 1.426(4)
O1A C7A 1.260(4)
O2A C7A 1.279(4)
O2A H2A 0.83(3)
O1B C7B 1.275(4)
O2B C7B 1.271(4)
O2B H2B 0.82(3)
C4A C5A 1.395(5)
C4A C3A 1.398(4)
C4A C7A 1.482(5)
C7B C4B 1.476(5)
C4B C5B 1.394(5)
C4B C3B 1.402(4)
C2A C3A 1.386(5)
C2A C1A 1.391(5)
C5A C6A 1.387(5)
C5A H5A 0.9500
C3A H3A 0.9500
C3B C2B 1.385(5)
C3B H3B 0.9500
C2B C1B 1.400(5)
C5B C6B 1.373(5)
C5B H5B 0.9500
C6B C1B 1.380(5)
C6B H6B 0.9500
C6A C1A 1.383(5)
C6A H6A 0.9500
C9A H9A1 0.9800
C9A H9A2 0.9800
C9A H9A3 0.9800
C8A H8A1 0.9900
C8A H8A2 0.9900
C8B H8B1 0.9900
C8B H8B2 0.9900
C9B H9B1 0.9800
C9B H9B2 0.9800
C9B H9B3 0.9800

loop_
_geom_hbond_atom_site_label_D
_geom_hbond_atom_site_label_H
_geom_hbond_atom_site_label_A
_geom_hbond_site_symmetry_A
_geom_hbond_distance_DH
_geom_hbond_distance_HA
_geom_hbond_distance_DA
_geom_hbond_angle_DHA
O2A H2A O1B 1_555 0.84(5) 1.80(5) 2.635(4) 178(5)
O2B H2B O1A 1_555 0.82(5) 1.81(5) 2.621(4) 167(5)
C8B H8B2 O3A 1_464 0.99 2.52 3.420(4) 150

loop_
_geom_torsion_atom_site_label_1
_geom_torsion_atom_site_label_2
_geom_torsion_atom_site_label_3
_geom_torsion_atom_site_label_4
_geom_torsion
O2B C7B C4B C5B -8.5(4)
O1B C7B C4B C5B 170.4(3)
O2B C7B C4B C3B 172.9(3)
O1B C7B C4B C3B -8.3(4)
C8A O3A C2A C3A 2.2(4)
C8A O3A C2A C1A -178.5(3)
C5A C4A C7A O1A -175.6(3)
C3A C4A C7A O1A 0.8(4)
C5A C4A C7A O2A 2.4(4)
C3A C4A C7A O2A 178.9(3)
C3A C4A C5A C6A -1.5(4)
C7A C4A C5A C6A 174.8(3)
O3A C2A C3A C4A -180.0(3)
C1A C2A C3A C4A 0.7(4)
C5A C4A C3A C2A 1.3(4)
C7A C4A C3A C2A -175.1(3)
C5B C4B C3B C2B -1.4(4)
C7B C4B C3B C2B 177.2(3)
C8B O3B C2B C3B 7.7(4)
C8B O3B C2B C1B -171.1(3)
C4B C3B C2B O3B -178.8(3)
C4B C3B C2B C1B 0.0(4)
C3B C4B C5B C6B 1.7(4)
C7B C4B C5B C6B -176.9(3)
C4B C5B C6B C1B -0.6(4)
C5B C6B C1B C2B -0.8(4)
C5B C6B C1B Br1B 176.5(2)
O3B C2B C1B C6B 180.0(3)
C3B C2B C1B C6B 1.1(4)
O3B C2B C1B Br1B 2.7(4)
C3B C2B C1B Br1B -176.2(2)
C4A C5A C6A C1A -0.4(4)
C9A O4A C8A O3A -65.8(3)
C2A O3A C8A O4A -65.6(3)
C9B O4B C8B O3B -74.1(3)
C2B O3B C8B O4B -76.2(3)
C5A C6A C1A C2A 2.5(4)
C5A C6A C1A Br1A -177.4(2)
O3A C2A C1A C6A 178.0(3)
C3A C2A C1A C6A -2.6(4)
O3A C2A C1A Br1A -2.2(4)
C3A C2A C1A Br1A 177.2(2)
